data_2310111
loop_
_publ_author_name
'Krogh-Moe, J.'

_publ_section_title
;
 The Crystal Structure of Cesium Triborate, Cs2 O (B2 O3)3
;
_journal_name_full 'Acta Crystallographica (1,1948-23,1967)'
_journal_page_first 889
_journal_page_last 892
_journal_paper_doi 10.1107/S0365110X60002181
_journal_volume 13
_journal_year 1960
_chemical_formula_sum 'B6 Cs2 O10'
_chemical_name_systematic 'Cs2 O (B2 O3)3'
_space_group_IT_number 19
_symmetry_space_group_name_Hall 'P 2ac 2ab'
_symmetry_space_group_name_H-M 'P 21 21 21'
_cell_angle_alpha 90
_cell_angle_beta 90
_cell_angle_gamma 90
_cell_formula_units_Z 2
_cell_length_a 6.18
_cell_length_b 8.48
_cell_length_c 9.17
_cell_volume 480.567
_citation_journal_id_ASTM ACCRA9
_cod_data_source_file boron4-x_248.cif
_cod_data_source_block B6Cs2O10
_cod_original_cell_volume 480.5667
_cod_database_code 2310111

loop_
_symmetry_equiv_pos_as_xyz
x,y,z
-x+1/2,-y,z+1/2
x+1/2,-y+1/2,-z
-x,y+1/2,-z+1/2

loop_
_atom_site_label
_atom_site_type_symbol
_atom_site_fract_x
_atom_site_fract_y
_atom_site_fract_z
_atom_site_occupancy
_atom_site_U_iso_or_equiv
O4 O-2 0.468 0.769 0.213 1 0.0
B1 B+3 0.769 0.871 0.033 1 0.0
B2 B+3 0.461 0.927 0.203 1 0.0
B3 B+3 0.589 0.646 0.138 1 0.0
O5 O-2 0.615 0.972 0.093 1 0.0
Cs1 Cs+1 0.981 0.262 0.13 1 0.0
O2 O-2 0.688 0.529 0.242 1 0.0
O1 O-2 0.421 0.565 0.056 1 0.0
O3 O-2 0.767 0.705 0.043 1 0.0
